data_7043428
loop_
_publ_author_name
'Park, Sungho V.'
'Berry, John F.'

_publ_section_title
;
 Synthesis, characterization and solution behavior of a systematic series
 of pentapyridyl-supported RuII complexes: Comparison to bimetallic
 analogs
;
_journal_name_full 'Dalton Trans.'
_journal_paper_doi 10.1039/C7DT01847A
_journal_year 2017
_chemical_formula_moiety 'C29 H25 N8 Ru, F6 P'
_chemical_formula_sum 'C29 H25 F6 N8 P Ru'
_chemical_formula_weight 731.61
_space_group_crystal_system triclinic
_space_group_IT_number 2
_space_group_name_Hall '-P 1'
_space_group_name_H-M_alt 'P -1'
_symmetry_space_group_name_Hall '-P 1'
_symmetry_space_group_name_H-M 'P -1'
_atom_sites_solution_hydrogens geom
_atom_sites_solution_primary dual
_audit_creation_date 2017-06-13
_audit_creation_method
;
Olex2 1.2
(compiled 2017.03.28 svn.r3405 for OlexSys, GUI svn.r5337)
;
_audit_update_record
;
2017-06-16 deposited with the CCDC.
2017-06-26 downloaded from the CCDC.
;
_cell_angle_alpha 94.783(11)
_cell_angle_beta 99.495(12)
_cell_angle_gamma 106.992(16)
_cell_formula_units_Z 2
_cell_length_a 9.805(4)
_cell_length_b 12.202(4)
_cell_length_c 12.256(5)
_cell_measurement_reflns_used 4637
_cell_measurement_temperature 100(2)
_cell_measurement_theta_max 26.17
_cell_measurement_theta_min 2.27
_cell_volume 1369.6(9)
_computing_cell_refinement 'SAINT v8.37A (Bruker, 2015)'
_computing_data_collection 'APEX2 Ver. 2014.11-0 (Bruker-AXS, 2014)'
_computing_data_reduction 'SAINT v8.37A (Bruker, 2015)'
_computing_molecular_graphics 'Olex2 (Dolomanov et al., 2009)'
_computing_publication_material 'Olex2 (Dolomanov et al., 2009)'
_computing_structure_refinement 'ShelXL (Sheldrick, 2015)'
_computing_structure_solution 'ShelXT (Sheldrick, 2015)'
_diffrn_ambient_temperature 100.01
_diffrn_detector_area_resol_mean 7.9
_diffrn_detector_type 'CCD area detector'
_diffrn_measured_fraction_theta_full 1.000
_diffrn_measured_fraction_theta_max 0.996
_diffrn_measurement_device 'three-circle diffractometer'
_diffrn_measurement_device_type 'Bruker APEX-II CCD'
_diffrn_measurement_method '\f and \w scans'
_diffrn_radiation_type MoK\a
_diffrn_radiation_wavelength 0.71073
_diffrn_reflns_av_R_equivalents 0.0785
_diffrn_reflns_av_unetI/netI 0.0802
_diffrn_reflns_Laue_measured_fraction_full 1.000
_diffrn_reflns_Laue_measured_fraction_max 0.996
_diffrn_reflns_limit_h_max 12
_diffrn_reflns_limit_h_min -12
_diffrn_reflns_limit_k_max 15
_diffrn_reflns_limit_k_min -15
_diffrn_reflns_limit_l_max 15
_diffrn_reflns_limit_l_min -15
_diffrn_reflns_number 20179
_diffrn_reflns_point_group_measured_fraction_full 1.000
_diffrn_reflns_point_group_measured_fraction_max 0.996
_diffrn_reflns_theta_full 25.242
_diffrn_reflns_theta_max 26.404
_diffrn_reflns_theta_min 1.701
_diffrn_standards_number 0
_exptl_absorpt_coefficient_mu 0.710
_exptl_absorpt_correction_T_max 0.9037
_exptl_absorpt_correction_T_min 0.7017
_exptl_absorpt_correction_type multi-scan
_exptl_absorpt_process_details
;
SADABS-2014/5 (Krause et al., 2015) was used for absorption correction.
;
_exptl_crystal_colour yellow
_exptl_crystal_colour_primary yellow
_exptl_crystal_density_diffrn 1.774
_exptl_crystal_density_method 'not measured'
_exptl_crystal_description needle
_exptl_crystal_F_000 736
_exptl_crystal_size_max 0.22
_exptl_crystal_size_mid 0.05
_exptl_crystal_size_min 0.05
_refine_diff_density_max 1.165
_refine_diff_density_min -0.471
_refine_diff_density_rms 0.131
_refine_ls_extinction_method none
_refine_ls_goodness_of_fit_ref 1.022
_refine_ls_hydrogen_treatment constr
_refine_ls_matrix_type full
_refine_ls_number_parameters 408
_refine_ls_number_reflns 5604
_refine_ls_number_restraints 0
_refine_ls_restrained_S_all 1.022
_refine_ls_R_factor_all 0.0776
_refine_ls_R_factor_gt 0.0546
_refine_ls_shift/su_max 0.000
_refine_ls_shift/su_mean 0.000
_refine_ls_structure_factor_coef Fsqd
_refine_ls_weighting_details 'w=1/[\s^2^(Fo^2^)+(0.0701P)^2^] where P=(Fo^2^+2Fc^2^)/3'
_refine_ls_weighting_scheme calc
_refine_ls_wR_factor_gt 0.1213
_refine_ls_wR_factor_ref 0.1303
_reflns_Friedel_coverage 0.000
_reflns_number_gt 4312
_reflns_number_total 5604
_reflns_threshold_expression 'I > 2\s(I)'
_cod_data_source_file c7dt01847a2.cif
_cod_data_source_block 1
_cod_database_code 7043428
_shelx_shelxl_version_number 2016/6
_shelx_space_group_comment
;
The symmetry employed for this shelxl refinement is uniquely defined
by the following loop, which should always be used as a source of
symmetry information in preference to the above space-group names.
They are only intended as comments.
;
_olex2_refinement_description
;
1. Fixed Uiso
 At 1.2 times of:
  All C(H) groups
 At 1.5 times of:
  All C(H,H,H) groups
2.a Aromatic/amide H refined with riding coordinates:
 C21(H21), C26(H26), C4(H4), C22(H22), C17(H17), C24(H24), C12(H12), C14(H14),
 C3(H3), C23(H23), C29(H29), C9(H9), C11(H11), C16(H16), C27(H27), C15(H15),
 C2(H2), C28(H28), C10(H10)
2.b Idealised Me refined as rotating group:
 C7(H7A,H7B,H7C), C19(H19A,H19B,H19C)
;
_olex2_submission_special_instructions 'No special instructions were received'

loop_
_space_group_symop_operation_xyz
'x, y, z'
'-x, -y, -z'

loop_
_atom_site_label
_atom_site_type_symbol
_atom_site_fract_x
_atom_site_fract_y
_atom_site_fract_z
_atom_site_U_iso_or_equiv
_atom_site_adp_type
_atom_site_occupancy
_atom_site_site_symmetry_order
_atom_site_calc_flag
_atom_site_refinement_flags_posn
Ru1 Ru 0.86572(4) 0.21706(3) 0.73090(3) 0.01621(13) Uani 1 1 d .
P1 P 0.44441(15) 0.61352(11) 0.78872(11) 0.0271(3) Uani 1 1 d .
F1 F 0.3019(3) 0.6119(2) 0.8382(2) 0.0286(7) Uani 1 1 d .
F2 F 0.4895(3) 0.7517(3) 0.8011(3) 0.0379(8) Uani 1 1 d .
F4 F 0.5851(3) 0.6160(3) 0.7384(3) 0.0441(8) Uani 1 1 d .
F3 F 0.3547(4) 0.6070(4) 0.6665(3) 0.0567(11) Uani 1 1 d .
N5 N 0.8481(4) 0.0668(3) 0.8008(3) 0.0168(8) Uani 1 1 d .
F5 F 0.5347(4) 0.6257(4) 0.9116(3) 0.0567(10) Uani 1 1 d .
N1 N 0.6837(4) 0.2243(3) 0.7848(3) 0.0155(8) Uani 1 1 d .
N2 N 0.7395(4) 0.1459(3) 0.5740(3) 0.0190(8) Uani 1 1 d .
N4 N 0.9853(4) 0.2947(3) 0.8881(3) 0.0150(8) Uani 1 1 d .
N3 N 0.8769(4) 0.3700(3) 0.6653(3) 0.0159(8) Uani 1 1 d .
N6 N 1.0584(4) 0.2095(4) 0.6823(3) 0.0239(9) Uani 1 1 d .
F6 F 0.3954(5) 0.4778(3) 0.7763(4) 0.0916(17) Uani 1 1 d .
C1 C 0.5781(5) 0.2533(4) 0.7173(4) 0.0181(10) Uani 1 1 d .
C21 C 0.9891(5) 0.3362(4) 1.0815(4) 0.0204(10) Uani 1 1 d .
H21 H 0.942417 0.321869 1.143224 0.024 Uiso 1 1 calc R
C25 C 0.8100(5) 0.0592(4) 0.9018(4) 0.0178(10) Uani 1 1 d .
C13 C 0.7511(5) 0.3897(4) 0.6209(4) 0.0188(10) Uani 1 1 d .
C26 C 0.7973(5) -0.0412(4) 0.9510(4) 0.0221(11) Uani 1 1 d .
H26 H 0.773244 -0.044227 1.022865 0.027 Uiso 1 1 calc R
C4 C 0.5348(5) 0.1965(4) 0.9232(4) 0.0198(10) Uani 1 1 d .
H4 H 0.521769 0.176830 0.995004 0.024 Uiso 1 1 calc R
C8 C 0.6303(5) 0.1874(4) 0.5318(4) 0.0200(10) Uani 1 1 d .
C22 C 1.1207(5) 0.4222(4) 1.0952(4) 0.0226(11) Uani 1 1 d .
H22 H 1.164116 0.468573 1.165618 0.027 Uiso 1 1 calc R
C5 C 0.6613(5) 0.1960(4) 0.8863(4) 0.0171(10) Uani 1 1 d .
C6 C 0.6098(5) 0.2881(4) 0.6048(4) 0.0198(10) Uani 1 1 d .
C20 C 0.9247(5) 0.2707(4) 0.9779(4) 0.0159(9) Uani 1 1 d .
C17 C 1.0040(5) 0.4532(4) 0.6673(4) 0.0200(10) Uani 1 1 d .
H17 H 1.092239 0.437603 0.693633 0.024 Uiso 1 1 calc R
C24 C 1.1177(5) 0.3751(4) 0.9043(4) 0.0199(10) Uani 1 1 d .
H24 H 1.164164 0.387270 0.842194 0.024 Uiso 1 1 calc R
N7 N 1.0861(5) 0.1904(4) 0.5942(4) 0.0408(12) Uani 1 1 d .
C12 C 0.7666(5) 0.0647(4) 0.5075(4) 0.0211(10) Uani 1 1 d .
H12 H 0.843701 0.036182 0.536234 0.025 Uiso 1 1 calc R
C7 C 0.4826(5) 0.3236(4) 0.5441(4) 0.0245(11) Uani 1 1 d .
H7A H 0.393392 0.257468 0.529671 0.037 Uiso 1 1 calc GR
H7B H 0.503744 0.348498 0.473000 0.037 Uiso 1 1 calc GR
H7C H 0.469508 0.387519 0.590763 0.037 Uiso 1 1 calc GR
C14 C 0.7536(6) 0.4960(4) 0.5873(4) 0.0237(11) Uani 1 1 d .
H14 H 0.664743 0.509661 0.558792 0.028 Uiso 1 1 calc R
C3 C 0.4292(5) 0.2255(4) 0.8552(4) 0.0234(11) Uani 1 1 d .
H3 H 0.341853 0.225771 0.878968 0.028 Uiso 1 1 calc R
C19 C 0.7447(5) 0.1415(4) 1.0734(4) 0.0225(11) Uani 1 1 d .
H19A H 0.659154 0.072512 1.061853 0.034 Uiso 1 1 calc GR
H19B H 0.722561 0.207672 1.108691 0.034 Uiso 1 1 calc GR
H19C H 0.826461 0.127966 1.121957 0.034 Uiso 1 1 calc GR
C23 C 1.1882(5) 0.4398(4) 1.0051(4) 0.0228(11) Uani 1 1 d .
H23 H 1.281283 0.495513 1.012932 0.027 Uiso 1 1 calc R
C29 C 0.8734(5) -0.0266(4) 0.7506(4) 0.0238(11) Uani 1 1 d .
H29 H 0.903119 -0.021505 0.680761 0.029 Uiso 1 1 calc R
C9 C 0.5469(5) 0.1436(4) 0.4263(4) 0.0243(11) Uani 1 1 d .
H9 H 0.468760 0.171750 0.399433 0.029 Uiso 1 1 calc R
C18 C 0.7850(5) 0.1671(4) 0.9609(4) 0.0181(10) Uani 1 1 d .
C11 C 0.6900(6) 0.0199(4) 0.4003(4) 0.0266(11) Uani 1 1 d .
H11 H 0.715007 -0.036180 0.356089 0.032 Uiso 1 1 calc R
C16 C 1.0122(5) 0.5593(4) 0.6332(4) 0.0228(11) Uani 1 1 d .
H16 H 1.103852 0.615317 0.635859 0.027 Uiso 1 1 calc R
C27 C 0.8192(5) -0.1362(4) 0.8965(4) 0.0247(11) Uani 1 1 d .
H27 H 0.807175 -0.205648 0.928869 0.030 Uiso 1 1 calc R
N8 N 1.1133(6) 0.1632(4) 0.5022(5) 0.0476(14) Uani 1 1 d .
C15 C 0.8844(6) 0.5824(4) 0.5950(4) 0.0272(12) Uani 1 1 d .
H15 H 0.886149 0.656061 0.574328 0.033 Uiso 1 1 calc R
C2 C 0.4515(5) 0.2546(4) 0.7512(4) 0.0212(10) Uani 1 1 d .
H2 H 0.379351 0.275477 0.703289 0.025 Uiso 1 1 calc R
C28 C 0.8585(6) -0.1283(4) 0.7951(4) 0.0292(12) Uani 1 1 d .
H28 H 0.875406 -0.192033 0.755788 0.035 Uiso 1 1 calc R
C10 C 0.5754(6) 0.0595(4) 0.3592(4) 0.0298(12) Uani 1 1 d .
H10 H 0.517841 0.029525 0.286701 0.036 Uiso 1 1 calc R

loop_
_atom_site_aniso_label
_atom_site_aniso_U_11
_atom_site_aniso_U_22
_atom_site_aniso_U_33
_atom_site_aniso_U_23
_atom_site_aniso_U_13
_atom_site_aniso_U_12
Ru1 0.0181(2) 0.0164(2) 0.0142(2) -0.00106(14) 0.00221(15) 0.00687(15)
P1 0.0324(8) 0.0271(7) 0.0246(7) 0.0008(6) 0.0122(6) 0.0108(6)
F1 0.0305(17) 0.0249(15) 0.0311(17) 0.0020(13) 0.0158(13) 0.0050(13)
F2 0.0315(18) 0.0318(17) 0.050(2) 0.0083(15) 0.0147(15) 0.0050(14)
F4 0.038(2) 0.062(2) 0.041(2) -0.0031(17) 0.0193(16) 0.0233(17)
F3 0.032(2) 0.098(3) 0.0221(17) -0.0097(18) 0.0053(15) -0.0011(19)
N5 0.016(2) 0.0157(19) 0.018(2) -0.0030(16) -0.0010(16) 0.0064(16)
F5 0.060(2) 0.102(3) 0.0332(19) 0.0220(19) 0.0153(17) 0.056(2)
N1 0.017(2) 0.0137(18) 0.0138(19) -0.0015(15) 0.0009(16) 0.0043(16)
N2 0.019(2) 0.020(2) 0.017(2) 0.0002(16) 0.0059(17) 0.0038(17)
N4 0.014(2) 0.0158(19) 0.016(2) 0.0032(16) 0.0022(16) 0.0068(16)
N3 0.021(2) 0.0162(19) 0.0100(19) -0.0020(15) 0.0004(16) 0.0071(17)
N6 0.026(2) 0.034(2) 0.016(2) -0.0036(18) 0.0118(18) 0.0121(19)
F6 0.119(4) 0.0237(19) 0.160(5) 0.010(2) 0.102(4) 0.025(2)
C1 0.024(3) 0.014(2) 0.015(2) -0.0017(19) 0.001(2) 0.007(2)
C21 0.022(3) 0.022(2) 0.017(2) 0.001(2) 0.003(2) 0.007(2)
C25 0.011(2) 0.016(2) 0.023(3) -0.0007(19) -0.0018(19) 0.0033(18)
C13 0.024(3) 0.025(3) 0.008(2) -0.0051(19) 0.0018(19) 0.010(2)
C26 0.014(2) 0.023(3) 0.028(3) 0.004(2) 0.005(2) 0.004(2)
C4 0.024(3) 0.021(2) 0.017(2) 0.000(2) 0.008(2) 0.008(2)
C8 0.017(3) 0.020(2) 0.021(3) 0.003(2) 0.003(2) 0.004(2)
C22 0.028(3) 0.019(2) 0.018(3) -0.003(2) -0.005(2) 0.009(2)
C5 0.016(2) 0.014(2) 0.018(2) -0.0062(19) 0.0001(19) 0.0026(18)
C6 0.024(3) 0.024(2) 0.014(2) 0.004(2) 0.002(2) 0.012(2)
C20 0.016(2) 0.016(2) 0.017(2) 0.0008(19) 0.0020(19) 0.0080(19)
C17 0.023(3) 0.024(3) 0.010(2) -0.0030(19) 0.001(2) 0.005(2)
C24 0.020(3) 0.020(2) 0.020(3) 0.006(2) 0.005(2) 0.004(2)
N7 0.025(3) 0.048(3) 0.051(3) 0.006(3) 0.011(2) 0.011(2)
C12 0.022(3) 0.018(2) 0.023(3) 0.002(2) 0.007(2) 0.005(2)
C7 0.027(3) 0.032(3) 0.017(3) 0.004(2) 0.000(2) 0.014(2)
C14 0.033(3) 0.025(3) 0.015(2) 0.000(2) 0.004(2) 0.015(2)
C3 0.026(3) 0.022(3) 0.025(3) 0.000(2) 0.009(2) 0.011(2)
C19 0.026(3) 0.025(3) 0.018(3) 0.004(2) 0.005(2) 0.010(2)
C23 0.021(3) 0.016(2) 0.028(3) 0.005(2) 0.000(2) 0.003(2)
C29 0.032(3) 0.020(2) 0.020(3) -0.005(2) 0.001(2) 0.013(2)
C9 0.022(3) 0.030(3) 0.020(3) 0.006(2) 0.003(2) 0.007(2)
C18 0.022(3) 0.019(2) 0.014(2) 0.0019(19) 0.004(2) 0.007(2)
C11 0.034(3) 0.021(3) 0.023(3) -0.004(2) 0.007(2) 0.007(2)
C16 0.028(3) 0.022(3) 0.013(2) -0.003(2) 0.004(2) 0.001(2)
C27 0.021(3) 0.018(2) 0.034(3) 0.003(2) 0.003(2) 0.006(2)
N8 0.053(3) 0.038(3) 0.069(4) 0.014(3) 0.040(3) 0.023(3)
C15 0.046(3) 0.022(3) 0.015(3) -0.002(2) 0.008(2) 0.012(2)
C2 0.021(3) 0.019(2) 0.023(3) -0.002(2) 0.000(2) 0.009(2)
C28 0.030(3) 0.021(3) 0.036(3) -0.003(2) -0.001(2) 0.013(2)
C10 0.035(3) 0.023(3) 0.022(3) -0.002(2) 0.000(2) 0.000(2)

loop_
_atom_type_symbol
_atom_type_description
_atom_type_scat_dispersion_real
_atom_type_scat_dispersion_imag
_atom_type_scat_source
C C 0.0033 0.0016 'International Tables Vol C Tables 4.2.6.8 and 6.1.1.4'
H H 0.0000 0.0000 'International Tables Vol C Tables 4.2.6.8 and 6.1.1.4'
F F 0.0171 0.0103 'International Tables Vol C Tables 4.2.6.8 and 6.1.1.4'
N N 0.0061 0.0033 'International Tables Vol C Tables 4.2.6.8 and 6.1.1.4'
P P 0.1023 0.0942 'International Tables Vol C Tables 4.2.6.8 and 6.1.1.4'
Ru Ru -1.2594 0.8363 'International Tables Vol C Tables 4.2.6.8 and 6.1.1.4'

loop_
_geom_angle_atom_site_label_1
_geom_angle_atom_site_label_2
_geom_angle_atom_site_label_3
_geom_angle
N5 Ru1 N2 98.91(15)
N5 Ru1 N4 83.20(14)
N5 Ru1 N3 177.27(14)
N5 Ru1 N6 90.39(15)
N1 Ru1 N5 88.26(14)
N1 Ru1 N2 89.02(15)
N1 Ru1 N4 88.62(14)
N1 Ru1 N3 89.14(14)
N1 Ru1 N6 177.51(15)
N2 Ru1 N3 81.89(14)
N2 Ru1 N6 93.26(15)
N4 Ru1 N2 176.78(13)
N4 Ru1 N3 95.90(14)
N4 Ru1 N6 89.14(15)
N3 Ru1 N6 92.18(15)
F2 P1 F1 89.15(15)
F4 P1 F1 179.25(18)
F4 P1 F2 90.43(17)
F3 P1 F1 89.37(17)
F3 P1 F2 89.2(2)
F3 P1 F4 90.00(18)
F5 P1 F1 90.13(17)
F5 P1 F2 88.5(2)
F5 P1 F4 90.48(18)
F5 P1 F3 177.6(2)
F6 P1 F1 89.34(18)
F6 P1 F2 178.3(2)
F6 P1 F4 91.07(19)
F6 P1 F3 90.1(3)
F6 P1 F5 92.3(3)
C25 N5 Ru1 119.5(3)
C25 N5 C29 117.3(4)
C29 N5 Ru1 123.2(3)
C1 N1 Ru1 120.4(3)
C5 N1 Ru1 120.9(3)
C5 N1 C1 118.7(4)
C8 N2 Ru1 119.6(3)
C12 N2 Ru1 122.8(3)
C12 N2 C8 117.5(4)
C20 N4 Ru1 118.9(3)
C20 N4 C24 118.2(4)
C24 N4 Ru1 122.7(3)
C13 N3 Ru1 118.9(3)
C17 N3 Ru1 123.0(3)
C17 N3 C13 118.1(4)
N7 N6 Ru1 132.2(4)
N1 C1 C6 116.9(4)
N1 C1 C2 121.1(4)
C2 C1 C6 122.0(4)
C22 C21 H21 119.9
C22 C21 C20 120.2(4)
C20 C21 H21 119.9
N5 C25 C26 120.7(4)
N5 C25 C18 117.4(4)
C26 C25 C18 121.8(4)
N3 C13 C6 117.1(4)
N3 C13 C14 120.5(4)
C14 C13 C6 122.3(4)
C25 C26 H26 119.6
C27 C26 C25 120.8(4)
C27 C26 H26 119.6
C5 C4 H4 120.3
C3 C4 H4 120.3
C3 C4 C5 119.4(4)
N2 C8 C6 116.8(4)
N2 C8 C9 120.8(4)
C9 C8 C6 122.3(4)
C21 C22 H22 120.5
C21 C22 C23 118.9(4)
C23 C22 H22 120.5
N1 C5 C4 121.8(4)
N1 C5 C18 116.8(4)
C4 C5 C18 121.3(4)
C1 C6 C13 110.9(4)
C1 C6 C8 110.9(4)
C1 C6 C7 109.1(4)
C13 C6 C8 106.9(4)
C13 C6 C7 109.3(4)
C7 C6 C8 109.6(4)
N4 C20 C21 120.5(4)
N4 C20 C18 117.5(4)
C21 C20 C18 122.0(4)
N3 C17 H17 118.3
N3 C17 C16 123.4(4)
C16 C17 H17 118.3
N4 C24 H24 118.3
N4 C24 C23 123.5(4)
C23 C24 H24 118.3
N6 N7 N8 176.1(6)
N2 C12 H12 117.8
N2 C12 C11 124.4(4)
C11 C12 H12 117.8
C6 C7 H7A 109.5
C6 C7 H7B 109.5
C6 C7 H7C 109.5
H7A C7 H7B 109.5
H7A C7 H7C 109.5
H7B C7 H7C 109.5
C13 C14 H14 119.7
C15 C14 C13 120.6(5)
C15 C14 H14 119.7
C4 C3 H3 120.4
C4 C3 C2 119.1(4)
C2 C3 H3 120.4
H19A C19 H19B 109.5
H19A C19 H19C 109.5
H19B C19 H19C 109.5
C18 C19 H19A 109.5
C18 C19 H19B 109.5
C18 C19 H19C 109.5
C22 C23 H23 120.9
C24 C23 C22 118.3(5)
C24 C23 H23 120.9
N5 C29 H29 118.1
N5 C29 C28 123.7(5)
C28 C29 H29 118.1
C8 C9 H9 119.5
C8 C9 C10 121.0(4)
C10 C9 H9 119.5
C5 C18 C25 109.1(3)
C20 C18 C25 109.3(4)
C20 C18 C5 108.7(3)
C19 C18 C25 109.3(4)
C19 C18 C5 110.1(4)
C19 C18 C20 110.3(4)
C12 C11 H11 121.1
C12 C11 C10 117.8(4)
C10 C11 H11 121.1
C17 C16 H16 120.7
C17 C16 C15 118.5(5)
C15 C16 H16 120.7
C26 C27 H27 120.7
C28 C27 C26 118.5(4)
C28 C27 H27 120.7
C14 C15 H15 120.7
C16 C15 C14 118.7(5)
C16 C15 H15 120.7
C1 C2 C3 120.0(4)
C1 C2 H2 120.0
C3 C2 H2 120.0
C29 C28 H28 120.6
C27 C28 C29 118.9(5)
C27 C28 H28 120.6
C9 C10 C11 118.4(5)
C9 C10 H10 120.8
C11 C10 H10 120.8

loop_
_geom_bond_atom_site_label_1
_geom_bond_atom_site_label_2
_geom_bond_distance
Ru1 N5 2.062(4)
Ru1 N1 2.026(4)
Ru1 N2 2.072(4)
Ru1 N4 2.070(4)
Ru1 N3 2.074(4)
Ru1 N6 2.097(4)
P1 F1 1.609(3)
P1 F2 1.601(3)
P1 F4 1.595(3)
P1 F3 1.590(4)
P1 F5 1.587(4)
P1 F6 1.570(4)
N5 C25 1.353(6)
N5 C29 1.356(5)
N1 C1 1.364(5)
N1 C5 1.353(6)
N2 C8 1.359(6)
N2 C12 1.345(6)
N4 C20 1.348(6)
N4 C24 1.351(6)
N3 C13 1.360(6)
N3 C17 1.353(6)
N6 N7 1.176(6)
C1 C6 1.530(6)
C1 C2 1.377(6)
C21 H21 0.9500
C21 C22 1.379(7)
C21 C20 1.386(6)
C25 C26 1.392(6)
C25 C18 1.551(6)
C13 C6 1.536(7)
C13 C14 1.388(6)
C26 H26 0.9500
C26 C27 1.379(6)
C4 H4 0.9500
C4 C5 1.391(6)
C4 C3 1.367(6)
C8 C6 1.540(6)
C8 C9 1.381(6)
C22 H22 0.9500
C22 C23 1.379(7)
C5 C18 1.540(6)
C6 C7 1.536(6)
C20 C18 1.538(6)
C17 H17 0.9500
C17 C16 1.378(6)
C24 H24 0.9500
C24 C23 1.365(7)
N7 N8 1.241(7)
C12 H12 0.9500
C12 C11 1.379(7)
C7 H7A 0.9800
C7 H7B 0.9800
C7 H7C 0.9800
C14 H14 0.9500
C14 C15 1.386(7)
C3 H3 0.9500
C3 C2 1.386(7)
C19 H19A 0.9800
C19 H19B 0.9800
C19 H19C 0.9800
C19 C18 1.529(6)
C23 H23 0.9500
C29 H29 0.9500
C29 C28 1.376(7)
C9 H9 0.9500
C9 C10 1.382(7)
C11 H11 0.9500
C11 C10 1.385(7)
C16 H16 0.9500
C16 C15 1.380(7)
C27 H27 0.9500
C27 C28 1.363(7)
C15 H15 0.9500
C2 H2 0.9500
C28 H28 0.9500
C10 H10 0.9500

loop_
_geom_torsion_atom_site_label_1
_geom_torsion_atom_site_label_2
_geom_torsion_atom_site_label_3
_geom_torsion_atom_site_label_4
_geom_torsion
Ru1 N5 C25 C26 180.0(3)
Ru1 N5 C25 C18 -1.4(5)
Ru1 N5 C29 C28 -178.3(4)
Ru1 N1 C1 C6 -4.4(5)
Ru1 N1 C1 C2 177.7(3)
Ru1 N1 C5 C4 -177.7(3)
Ru1 N1 C5 C18 4.3(5)
Ru1 N2 C8 C6 1.1(5)
Ru1 N2 C8 C9 178.3(3)
Ru1 N2 C12 C11 -176.3(4)
Ru1 N4 C20 C21 -167.9(3)
Ru1 N4 C20 C18 13.5(5)
Ru1 N4 C24 C23 169.6(3)
Ru1 N3 C13 C6 -10.0(5)
Ru1 N3 C13 C14 173.0(3)
Ru1 N3 C17 C16 -173.9(3)
N5 C25 C26 C27 -1.8(7)
N5 C25 C18 C5 60.1(5)
N5 C25 C18 C20 -58.6(5)
N5 C25 C18 C19 -179.5(4)
N5 C29 C28 C27 -1.5(8)
N1 C1 C6 C13 -56.5(5)
N1 C1 C6 C8 62.1(5)
N1 C1 C6 C7 -177.0(4)
N1 C1 C2 C3 -0.4(7)
N1 C5 C18 C25 -62.1(5)
N1 C5 C18 C20 57.0(5)
N1 C5 C18 C19 177.9(4)
N2 C8 C6 C1 -59.6(5)
N2 C8 C6 C13 61.5(5)
N2 C8 C6 C7 179.9(4)
N2 C8 C9 C10 -2.3(7)
N2 C12 C11 C10 -1.4(7)
N4 C20 C18 C25 51.3(5)
N4 C20 C18 C5 -67.7(5)
N4 C20 C18 C19 171.5(4)
N4 C24 C23 C22 0.0(7)
N3 C13 C6 C1 64.9(5)
N3 C13 C6 C8 -56.1(5)
N3 C13 C6 C7 -174.7(4)
N3 C13 C14 C15 2.1(7)
N3 C17 C16 C15 0.1(7)
C1 N1 C5 C4 -0.4(6)
C1 N1 C5 C18 -178.4(4)
C21 C22 C23 C24 3.4(7)
C21 C20 C18 C25 -127.3(4)
C21 C20 C18 C5 113.7(4)
C21 C20 C18 C19 -7.1(6)
C25 N5 C29 C28 1.9(7)
C25 C26 C27 C28 2.2(7)
C13 N3 C17 C16 4.1(6)
C13 C14 C15 C16 2.1(7)
C26 C25 C18 C5 -121.3(4)
C26 C25 C18 C20 120.0(4)
C26 C25 C18 C19 -0.8(6)
C26 C27 C28 C29 -0.6(7)
C4 C5 C18 C25 119.9(4)
C4 C5 C18 C20 -121.0(4)
C4 C5 C18 C19 -0.1(6)
C4 C3 C2 C1 0.4(7)
C8 N2 C12 C11 -0.8(7)
C8 C9 C10 C11 0.0(7)
C22 C21 C20 N4 -4.0(6)
C22 C21 C20 C18 174.6(4)
C5 N1 C1 C6 178.3(4)
C5 N1 C1 C2 0.4(6)
C5 C4 C3 C2 -0.4(7)
C6 C1 C2 C3 -178.2(4)
C6 C13 C14 C15 -174.7(4)
C6 C8 C9 C10 174.7(4)
C20 N4 C24 C23 -5.4(6)
C20 C21 C22 C23 -1.5(7)
C17 N3 C13 C6 171.9(4)
C17 N3 C13 C14 -5.1(6)
C17 C16 C15 C14 -3.2(7)
C24 N4 C20 C21 7.3(6)
C24 N4 C20 C18 -171.4(4)
C12 N2 C8 C6 -174.5(4)
C12 N2 C8 C9 2.7(6)
C12 C11 C10 C9 1.8(7)
C14 C13 C6 C1 -118.1(4)
C14 C13 C6 C8 120.8(4)
C14 C13 C6 C7 2.2(6)
C3 C4 C5 N1 0.4(7)
C3 C4 C5 C18 178.4(4)
C29 N5 C25 C26 -0.2(6)
C29 N5 C25 C18 178.4(4)
C9 C8 C6 C1 123.2(5)
C9 C8 C6 C13 -115.7(5)
C9 C8 C6 C7 2.7(6)
C18 C25 C26 C27 179.6(4)
C2 C1 C6 C13 121.4(5)
C2 C1 C6 C8 -120.0(5)
C2 C1 C6 C7 0.9(6)
